data_7131698
loop_
_publ_author_name
'Yang, Xiaodong'
'Li, Haishuang'
'Shao, Dong'
'He, Gang'

_publ_section_title
;
 Carborane based chalcogen-fused phenazines for visible light induced
 ATRP.
;
_journal_issue 49
_journal_name_full 'Chemical communications (Cambridge, England)'
_journal_page_first 7643
_journal_page_last 7646
_journal_paper_doi 10.1039/d3cc01823g
_journal_volume 59
_journal_year 2023
_chemical_formula_moiety 'C38 H34 B10 N2 S2'
_chemical_formula_sum 'C38 H34 B10 N2 S2'
_chemical_formula_weight 690.89
_space_group_crystal_system triclinic
_space_group_IT_number 2
_space_group_name_Hall '-P 1'
_space_group_name_H-M_alt 'P -1'
_atom_sites_solution_hydrogens geom
_atom_sites_solution_primary direct
_audit_creation_date 2019-04-13
_audit_creation_method
;
Olex2 1.2
(compiled 2018.04.03 svn.r3497 for OlexSys, GUI svn.r5486)
;
_audit_update_record
;
2021-10-27 deposited with the CCDC.	2023-05-22 downloaded from the CCDC.
;
_cell_angle_alpha 94.160(6)
_cell_angle_beta 90.439(7)
_cell_angle_gamma 97.056(6)
_cell_formula_units_Z 2
_cell_length_a 10.207(5)
_cell_length_b 13.006(6)
_cell_length_c 13.541(6)
_cell_measurement_reflns_used 4495
_cell_measurement_temperature 296(2)
_cell_measurement_theta_max 26.319
_cell_measurement_theta_min 2.265
_cell_volume 1779.0(14)
_computing_cell_refinement 'SAINT v8.27A (Bruker, 2012)'
_computing_data_reduction 'SAINT v8.27A (Bruker, 2012)'
_computing_molecular_graphics 'Olex2 (Dolomanov et al., 2009)'
_computing_publication_material 'Olex2 (Dolomanov et al., 2009)'
_computing_structure_refinement 'ShelXL (Sheldrick, 2015)'
_computing_structure_solution 'ShelXS (Sheldrick, 2008)'
_diffrn_ambient_temperature 296.15
_diffrn_measured_fraction_theta_full 0.994
_diffrn_measured_fraction_theta_max 0.982
_diffrn_measurement_device_type 'Stoe IPDS II'
_diffrn_measurement_method 'area detector, \w-scans'
_diffrn_radiation_type MoK\a
_diffrn_radiation_wavelength 0.71073
_diffrn_reflns_av_R_equivalents 0.0408
_diffrn_reflns_av_unetI/netI 0.0568
_diffrn_reflns_Laue_measured_fraction_full 0.994
_diffrn_reflns_Laue_measured_fraction_max 0.982
_diffrn_reflns_limit_h_max 12
_diffrn_reflns_limit_h_min -12
_diffrn_reflns_limit_k_max 16
_diffrn_reflns_limit_k_min -16
_diffrn_reflns_limit_l_max 16
_diffrn_reflns_limit_l_min -16
_diffrn_reflns_number 18906
_diffrn_reflns_point_group_measured_fraction_full 0.994
_diffrn_reflns_point_group_measured_fraction_max 0.982
_diffrn_reflns_theta_full 25.242
_diffrn_reflns_theta_max 26.581
_diffrn_reflns_theta_min 1.508
_exptl_absorpt_coefficient_mu 0.183
_exptl_absorpt_correction_T_max 0.961
_exptl_absorpt_correction_T_min 0.952
_exptl_crystal_colour yellow
_exptl_crystal_density_diffrn 1.290
_exptl_crystal_description block
_exptl_crystal_F_000 716
_exptl_crystal_size_max 0.268
_exptl_crystal_size_mid 0.24
_exptl_crystal_size_min 0.22
_refine_diff_density_max 0.990
_refine_diff_density_min -0.544
_refine_diff_density_rms 0.062
_refine_ls_extinction_method none
_refine_ls_goodness_of_fit_ref 1.022
_refine_ls_hydrogen_treatment constr
_refine_ls_matrix_type full
_refine_ls_number_parameters 469
_refine_ls_number_reflns 7306
_refine_ls_number_restraints 0
_refine_ls_restrained_S_all 1.022
_refine_ls_R_factor_all 0.0938
_refine_ls_R_factor_gt 0.0555
_refine_ls_shift/su_max 0.000
_refine_ls_shift/su_mean 0.000
_refine_ls_structure_factor_coef Fsqd
_refine_ls_weighting_details 'w=1/[\s^2^(Fo^2^)+(0.0878P)^2^+0.6052P] where P=(Fo^2^+2Fc^2^)/3'
_refine_ls_weighting_scheme calc
_refine_ls_wR_factor_gt 0.1423
_refine_ls_wR_factor_ref 0.1667
_reflns_Friedel_coverage 0.000
_reflns_number_gt 4818
_reflns_number_total 7306
_reflns_threshold_expression 'I > 2\s(I)'
_cod_data_source_file d3cc01823g2.cif
_cod_data_source_block 1_CCDC1
_cod_depositor_comments 'Adding full bibliography for 7131697--7131699.cif.'
_cod_original_cell_volume 1779.2(14)
_cod_database_code 7131698
_shelx_shelxl_version_number 2014/7
_shelx_space_group_comment
;
The symmetry employed for this shelxl refinement is uniquely defined
by the following loop, which should always be used as a source of
symmetry information in preference to the above space-group names.
They are only intended as comments.
;
_shelx_estimated_absorpt_t_max 0.961
_shelx_estimated_absorpt_t_min 0.953
_olex2_refinement_description
;
1. Fixed Uiso
 At 1.2 times of:
  All B(H) groups, All C(H) groups
2.a Aromatic/amide H refined with riding coordinates:
 C6(H6), C8(H8), C9(H9), C10(H10), C16(H16), C18(H18), C22(H22), C25(H25),
 C26(H26), C27(H27), C28(H28), C29(H29), C31(H31), C33(H33), C35(H35), C36(H36),
  C37(H37), C41(H41), C42(H42), C43(H43), C44(H44), C45(H45), C48(H48), C50(H50)
2.b Boron cage BH refined with riding coordinates:
 B19(H19), B23(H23), B32(H32), B34(H34), B38(H38), B39(H39), B40(H40),
 B46(H46), B47(H47), B49(H49)
;
_olex2_submission_special_instructions 'No special instructions were received'

loop_
_space_group_symop_operation_xyz
'x, y, z'
'-x, -y, -z'

loop_
_atom_site_label
_atom_site_type_symbol
_atom_site_fract_x
_atom_site_fract_y
_atom_site_fract_z
_atom_site_U_iso_or_equiv
_atom_site_adp_type
_atom_site_occupancy
_atom_site_site_symmetry_order
_atom_site_calc_flag
_atom_site_refinement_flags_posn
_atom_site_refinement_flags_adp
_atom_site_refinement_flags_occupancy
_atom_site_disorder_assembly
_atom_site_disorder_group
S1 S 0.19483(9) 0.69525(6) 0.18203(5) 0.0452(2) Uani 1 1 d . . . . .
S2 S 0.37064(9) 0.82292(6) 0.99271(6) 0.0430(2) Uani 1 1 d . . . . .
N1 N 0.2992(2) 0.73306(16) 0.78780(17) 0.0314(5) Uani 1 1 d . . . . .
C2 C 0.2385(3) 0.30144(19) 0.53677(18) 0.0258(5) Uani 1 1 d . . . . .
N3 N 0.2100(2) 0.52440(17) 0.32671(15) 0.0321(5) Uani 1 1 d . . . . .
C4 C 0.2197(3) 0.44517(19) 0.39521(18) 0.0297(6) Uani 1 1 d . . . . .
C5 C 0.2723(2) 0.40418(18) 0.75116(17) 0.0244(5) Uani 1 1 d . . . . .
C6 C 0.3521(3) 0.3526(2) 0.49690(19) 0.0294(6) Uani 1 1 d . . . . .
H6 H 0.4347 0.3382 0.5174 0.035 Uiso 1 1 calc R . . . .
C7 C 0.1948(3) 0.78024(19) 0.8369(2) 0.0318(6) Uani 1 1 d . . . . .
C8 C 0.4022(3) 0.5739(2) 0.7657(2) 0.0312(6) Uani 1 1 d . . . . .
H8 H 0.4845 0.6134 0.7662 0.037 Uiso 1 1 calc R . . . .
C9 C 0.1674(3) 0.5609(2) 0.7785(2) 0.0320(6) Uani 1 1 d . . . . .
H9 H 0.0906 0.5918 0.7884 0.038 Uiso 1 1 calc R . . . .
C10 C 0.3937(3) 0.4663(2) 0.75377(19) 0.0304(6) Uani 1 1 d . . . . .
H10 H 0.4708 0.4351 0.7474 0.036 Uiso 1 1 calc R . . . .
C11 C 0.2640(2) 0.28764(19) 0.73808(18) 0.0252(5) Uani 1 1 d . . . . .
C12 C 0.2369(3) 0.4974(2) 0.22595(18) 0.0287(6) Uani 1 1 d . . . . .
C13 C 0.2466(3) 0.22974(19) 0.61823(18) 0.0257(5) Uani 1 1 d . . . . .
C14 C 0.4260(3) 0.79508(19) 0.7957(2) 0.0313(6) Uani 1 1 d . . . . .
C15 C 0.4686(3) 0.8438(2) 0.8878(2) 0.0339(6) Uani 1 1 d . . . . .
C16 C 0.1601(3) 0.4536(2) 0.7654(2) 0.0318(6) Uani 1 1 d . . . . .
H16 H 0.0780 0.4137 0.7661 0.038 Uiso 1 1 calc R . . . .
C17 C 0.2894(3) 0.62334(19) 0.77709(18) 0.0273(6) Uani 1 1 d . . . . .
C18 C 0.1161(3) 0.3204(2) 0.50087(19) 0.0317(6) Uani 1 1 d . . . . .
H18 H 0.0395 0.2843 0.5240 0.038 Uiso 1 1 calc R . . . .
B19 B 0.3950(3) 0.2339(2) 0.6821(2) 0.0274(6) Uani 1 1 d . . . . .
H19 H 0.4862 0.2809 0.6611 0.033 Uiso 1 1 calc R . . . .
C20 C 0.2285(3) 0.6285(2) 0.36943(19) 0.0292(6) Uani 1 1 d . . . . .
C21 C 0.2304(3) 0.7133(2) 0.3101(2) 0.0323(6) Uani 1 1 d . . . . .
C22 C 0.3432(3) 0.4244(2) 0.42723(19) 0.0321(6) Uani 1 1 d . . . . .
H22 H 0.4195 0.4587 0.4018 0.038 Uiso 1 1 calc R . . . .
B23 B 0.1150(3) 0.2190(2) 0.6974(2) 0.0291(6) Uani 1 1 d . . . . .
H23 H 0.0256 0.2564 0.6864 0.035 Uiso 1 1 calc R . . . .
C24 C 0.2142(3) 0.82151(19) 0.9352(2) 0.0345(6) Uani 1 1 d . . . . .
C25 C 0.6246(3) 0.8715(2) 0.7227(2) 0.0402(7) Uani 1 1 d . . . . .
H25 H 0.6776 0.8802 0.6676 0.048 Uiso 1 1 calc R . . . .
C26 C 0.2568(3) 0.3959(2) 0.1946(2) 0.0349(6) Uani 1 1 d . . . . .
H26 H 0.2500 0.3453 0.2401 0.042 Uiso 1 1 calc R . . . .
C27 C 0.1067(3) 0.3923(2) 0.43106(19) 0.0332(6) Uani 1 1 d . . . . .
H27 H 0.0243 0.4049 0.4085 0.040 Uiso 1 1 calc R . . . .
C28 C 0.2476(3) 0.8142(2) 0.3534(2) 0.0409(7) Uani 1 1 d . . . . .
H28 H 0.2523 0.8695 0.3132 0.049 Uiso 1 1 calc R . . . .
C29 C 0.2414(3) 0.6505(2) 0.4723(2) 0.0335(6) Uani 1 1 d . . . . .
H29 H 0.2416 0.5961 0.5133 0.040 Uiso 1 1 calc R . . . .
C30 C 0.2417(3) 0.5712(2) 0.1551(2) 0.0344(6) Uani 1 1 d . . . . .
C31 C 0.5058(3) 0.8098(2) 0.7133(2) 0.0365(6) Uani 1 1 d . . . . .
H31 H 0.4781 0.7776 0.6518 0.044 Uiso 1 1 calc R . . . .
B32 B 0.3268(3) 0.1215(2) 0.6083(2) 0.0341(7) Uani 1 1 d . . . . .
H32 H 0.3743 0.0944 0.5403 0.041 Uiso 1 1 calc R . . . .
C33 C 0.1121(3) 0.8636(2) 0.9847(2) 0.0439(8) Uani 1 1 d . . . . .
H33 H 0.1242 0.8904 1.0501 0.053 Uiso 1 1 calc R . . . .
B34 B 0.1808(3) 0.2081(2) 0.8180(2) 0.0331(7) Uani 1 1 d . . . . .
H34 H 0.1335 0.2368 0.8856 0.040 Uiso 1 1 calc R . . . .
C35 C -0.0074(3) 0.8656(2) 0.9367(3) 0.0479(8) Uani 1 1 d . . . . .
H35 H -0.0765 0.8917 0.9706 0.057 Uiso 1 1 calc R . . . .
C36 C 0.5889(3) 0.9076(2) 0.8958(2) 0.0426(7) Uani 1 1 d . . . . .
H36 H 0.6170 0.9412 0.9566 0.051 Uiso 1 1 calc R . . . .
C37 C 0.2537(3) 0.7515(2) 0.5138(2) 0.0416(7) Uani 1 1 d . . . . .
H37 H 0.2594 0.7639 0.5823 0.050 Uiso 1 1 calc R . . . .
B38 B 0.1101(4) 0.0957(2) 0.7438(2) 0.0373(8) Uani 1 1 d . . . . .
H38 H 0.0165 0.0512 0.7637 0.045 Uiso 1 1 calc R . . . .
B39 B 0.1513(3) 0.1117(2) 0.6178(2) 0.0341(7) Uani 1 1 d . . . . .
H39 H 0.0851 0.0780 0.5562 0.041 Uiso 1 1 calc R . . . .
B40 B 0.3556(3) 0.2171(2) 0.8085(2) 0.0331(7) Uani 1 1 d . . . . .
H40 H 0.4218 0.2516 0.8698 0.040 Uiso 1 1 calc R . . . .
C41 C 0.2754(4) 0.5440(3) 0.0578(2) 0.0502(9) Uani 1 1 d . . . . .
H41 H 0.2828 0.5942 0.0119 0.060 Uiso 1 1 calc R . . . .
C42 C 0.6666(3) 0.9209(2) 0.8130(3) 0.0448(8) Uani 1 1 d . . . . .
H42 H 0.7471 0.9631 0.8184 0.054 Uiso 1 1 calc R . . . .
C43 C 0.2578(3) 0.8341(2) 0.4551(2) 0.0463(8) Uani 1 1 d . . . . .
H43 H 0.2672 0.9020 0.4834 0.056 Uiso 1 1 calc R . . . .
C44 C 0.0763(3) 0.7875(2) 0.7880(2) 0.0387(7) Uani 1 1 d . . . . .
H44 H 0.0651 0.7646 0.7214 0.046 Uiso 1 1 calc R . . . .
C45 C 0.2866(3) 0.3691(2) 0.0966(2) 0.0454(8) Uani 1 1 d . . . . .
H45 H 0.2988 0.3009 0.0771 0.055 Uiso 1 1 calc R . . . .
B46 B 0.2431(4) 0.0343(2) 0.6893(3) 0.0405(8) Uani 1 1 d . . . . .
H46 H 0.2364 -0.0505 0.6741 0.049 Uiso 1 1 calc R . . . .
B47 B 0.3947(4) 0.1106(2) 0.7287(2) 0.0371(8) Uani 1 1 d . . . . .
H47 H 0.4864 0.0759 0.7387 0.044 Uiso 1 1 calc R . . . .
C48 C -0.0245(3) 0.8286(2) 0.8380(3) 0.0474(8) Uani 1 1 d . . . . .
H48 H -0.1044 0.8317 0.8055 0.057 Uiso 1 1 calc R . . . .
B49 B 0.2605(4) 0.0928(2) 0.8125(3) 0.0391(8) Uani 1 1 d . . . . .
H49 H 0.2646 0.0458 0.8765 0.047 Uiso 1 1 calc R . . . .
C50 C 0.2981(4) 0.4432(3) 0.0283(2) 0.0544(9) Uani 1 1 d . . . . .
H50 H 0.3207 0.4259 -0.0367 0.065 Uiso 1 1 calc R . . . .

loop_
_atom_site_aniso_label
_atom_site_aniso_U_11
_atom_site_aniso_U_22
_atom_site_aniso_U_33
_atom_site_aniso_U_23
_atom_site_aniso_U_13
_atom_site_aniso_U_12
S1 0.0672(6) 0.0423(4) 0.0318(4) 0.0143(3) 0.0094(4) 0.0226(4)
S2 0.0588(5) 0.0378(4) 0.0330(4) 0.0021(3) -0.0021(3) 0.0086(4)
N1 0.0277(12) 0.0245(11) 0.0401(13) -0.0050(9) 0.0030(10) 0.0005(9)
C2 0.0328(14) 0.0238(12) 0.0203(12) -0.0003(10) 0.0009(10) 0.0032(11)
N3 0.0446(14) 0.0316(12) 0.0220(11) 0.0067(9) 0.0052(10) 0.0095(10)
C4 0.0421(16) 0.0270(13) 0.0215(13) 0.0032(10) 0.0000(11) 0.0099(12)
C5 0.0302(14) 0.0233(12) 0.0201(12) 0.0024(9) 0.0013(10) 0.0043(10)
C6 0.0301(14) 0.0347(14) 0.0247(13) 0.0051(11) 0.0017(11) 0.0072(11)
C7 0.0324(15) 0.0207(12) 0.0421(16) 0.0020(11) 0.0075(12) 0.0026(11)
C8 0.0272(14) 0.0272(13) 0.0379(15) -0.0017(11) 0.0031(11) 0.0004(11)
C9 0.0274(14) 0.0269(13) 0.0425(16) 0.0008(11) 0.0038(12) 0.0071(11)
C10 0.0283(14) 0.0294(14) 0.0341(14) 0.0004(11) 0.0017(11) 0.0074(11)
C11 0.0286(14) 0.0258(12) 0.0218(12) 0.0032(10) 0.0030(10) 0.0050(10)
C12 0.0264(14) 0.0365(14) 0.0235(13) 0.0055(11) 0.0026(10) 0.0035(11)
C13 0.0303(14) 0.0221(12) 0.0244(13) 0.0013(10) 0.0022(10) 0.0026(10)
C14 0.0303(15) 0.0237(13) 0.0402(16) 0.0018(11) -0.0009(12) 0.0051(11)
C15 0.0391(16) 0.0234(13) 0.0397(16) 0.0016(11) -0.0017(12) 0.0067(12)
C16 0.0284(14) 0.0288(13) 0.0382(15) 0.0049(11) 0.0038(12) 0.0015(11)
C17 0.0345(15) 0.0235(12) 0.0236(13) -0.0013(10) 0.0013(11) 0.0046(11)
C18 0.0288(14) 0.0362(15) 0.0298(14) 0.0074(11) 0.0000(11) -0.0004(12)
B19 0.0279(16) 0.0263(14) 0.0290(15) 0.0044(12) 0.0024(12) 0.0064(12)
C20 0.0254(14) 0.0319(14) 0.0315(14) 0.0060(11) 0.0049(11) 0.0057(11)
C21 0.0273(14) 0.0338(14) 0.0368(15) 0.0058(12) 0.0061(11) 0.0058(11)
C22 0.0342(15) 0.0338(14) 0.0280(14) 0.0061(11) 0.0089(11) 0.0004(12)
B23 0.0322(17) 0.0270(15) 0.0278(15) 0.0048(12) 0.0063(12) 0.0009(12)
C24 0.0467(17) 0.0201(12) 0.0377(15) 0.0072(11) 0.0108(13) 0.0048(12)
C25 0.0308(16) 0.0381(16) 0.0535(19) 0.0088(14) 0.0051(13) 0.0075(13)
C26 0.0421(17) 0.0329(14) 0.0288(14) 0.0050(11) -0.0012(12) -0.0001(12)
C27 0.0320(15) 0.0397(15) 0.0287(14) 0.0063(12) -0.0027(11) 0.0053(12)
C28 0.0366(17) 0.0347(15) 0.0519(19) 0.0091(13) 0.0021(14) 0.0035(13)
C29 0.0301(15) 0.0392(15) 0.0318(15) 0.0053(12) 0.0021(11) 0.0058(12)
C30 0.0403(16) 0.0346(15) 0.0290(14) 0.0073(11) 0.0028(12) 0.0049(12)
C31 0.0358(16) 0.0340(15) 0.0400(16) 0.0022(12) 0.0046(13) 0.0054(12)
B32 0.0439(19) 0.0245(15) 0.0358(17) 0.0046(13) 0.0090(14) 0.0097(14)
C33 0.063(2) 0.0284(15) 0.0419(17) 0.0056(12) 0.0183(15) 0.0092(14)
B34 0.0419(19) 0.0312(16) 0.0276(16) 0.0107(13) 0.0087(13) 0.0040(14)
C35 0.051(2) 0.0308(15) 0.065(2) 0.0107(15) 0.0278(17) 0.0120(14)
C36 0.0463(18) 0.0260(14) 0.055(2) -0.0025(13) -0.0162(15) 0.0047(13)
C37 0.0384(17) 0.0463(17) 0.0389(16) -0.0072(13) -0.0047(13) 0.0074(14)
B38 0.050(2) 0.0272(16) 0.0349(17) 0.0074(13) 0.0096(15) 0.0007(14)
B39 0.0426(19) 0.0228(15) 0.0357(17) 0.0027(12) 0.0031(14) -0.0016(13)
B40 0.0429(19) 0.0317(16) 0.0277(16) 0.0104(13) 0.0014(13) 0.0118(14)
C41 0.079(3) 0.0452(18) 0.0273(15) 0.0103(13) 0.0052(15) 0.0073(17)
C42 0.0323(16) 0.0291(15) 0.072(2) 0.0048(15) -0.0065(15) 0.0013(12)
C43 0.0470(19) 0.0331(16) 0.057(2) -0.0075(14) -0.0048(15) 0.0044(14)
C44 0.0381(17) 0.0274(14) 0.0495(18) 0.0019(12) 0.0028(13) 0.0001(12)
C45 0.066(2) 0.0373(16) 0.0334(16) -0.0019(13) -0.0032(15) 0.0104(15)
B46 0.059(2) 0.0232(15) 0.0405(19) 0.0076(13) 0.0061(16) 0.0061(15)
B47 0.047(2) 0.0302(16) 0.0377(18) 0.0095(13) 0.0032(15) 0.0160(15)
C48 0.0339(17) 0.0310(15) 0.079(3) 0.0122(15) 0.0057(16) 0.0063(13)
B49 0.054(2) 0.0297(16) 0.0356(18) 0.0136(14) 0.0067(16) 0.0074(15)
C50 0.091(3) 0.0495(19) 0.0227(15) -0.0019(13) 0.0106(16) 0.0102(18)

loop_
_atom_type_symbol
_atom_type_description
_atom_type_scat_dispersion_real
_atom_type_scat_dispersion_imag
_atom_type_scat_source
C C 0.0033 0.0016 'International Tables Vol C Tables 4.2.6.8 and 6.1.1.4'
H H 0.0000 0.0000 'International Tables Vol C Tables 4.2.6.8 and 6.1.1.4'
B B 0.0013 0.0007 'International Tables Vol C Tables 4.2.6.8 and 6.1.1.4'
N N 0.0061 0.0033 'International Tables Vol C Tables 4.2.6.8 and 6.1.1.4'
S S 0.1246 0.1234 'International Tables Vol C Tables 4.2.6.8 and 6.1.1.4'

loop_
_geom_angle_atom_site_label_1
_geom_angle_atom_site_label_2
_geom_angle_atom_site_label_3
_geom_angle
_geom_angle_site_symmetry_1
_geom_angle_site_symmetry_3
_geom_angle_publ_flag
C30 S1 C21 100.71(13) . . ?
C15 S2 C24 98.10(13) . . ?
C14 N1 C7 114.4(2) . . ?
C17 N1 C7 118.5(2) . . ?
C17 N1 C14 120.7(2) . . ?
C6 C2 C13 121.4(2) . . ?
C18 C2 C6 118.3(2) . . ?
C18 C2 C13 120.3(2) . . ?
C12 N3 C4 116.5(2) . . ?
C12 N3 C20 123.0(2) . . ?
C20 N3 C4 115.4(2) . . ?
C22 C4 N3 120.0(2) . . ?
C27 C4 N3 120.0(2) . . ?
C27 C4 C22 119.9(2) . . ?
C10 C5 C11 121.1(2) . . ?
C16 C5 C10 117.5(2) . . ?
C16 C5 C11 121.4(2) . . ?
C22 C6 C2 120.8(3) . . ?
C24 C7 N1 119.2(2) . . ?
C44 C7 N1 121.2(3) . . ?
C44 C7 C24 119.6(3) . . ?
C10 C8 C17 121.0(2) . . ?
C16 C9 C17 120.7(2) . . ?
C8 C10 C5 121.4(2) . . ?
C5 C11 C13 117.66(19) . . ?
C5 C11 B19 118.1(2) . . ?
C5 C11 B23 117.7(2) . . ?
C5 C11 B34 122.5(2) . . ?
C5 C11 B40 122.8(2) . . ?
C13 C11 B19 59.77(15) . . ?
B23 C11 C13 59.63(15) . . ?
B23 C11 B19 110.6(2) . . ?
B34 C11 C13 109.68(19) . . ?
B34 C11 B19 112.9(2) . . ?
B34 C11 B23 62.42(17) . . ?
B34 C11 B40 62.59(18) . . ?
B40 C11 C13 109.55(19) . . ?
B40 C11 B19 62.17(17) . . ?
B40 C11 B23 112.9(2) . . ?
C26 C12 N3 120.7(2) . . ?
C26 C12 C30 118.3(2) . . ?
C30 C12 N3 121.0(2) . . ?
C2 C13 C11 116.42(19) . . ?
C2 C13 B19 118.5(2) . . ?
C2 C13 B23 116.2(2) . . ?
C2 C13 B32 124.0(2) . . ?
C2 C13 B39 122.4(2) . . ?
B19 C13 C11 60.14(15) . . ?
B23 C13 C11 59.99(16) . . ?
B23 C13 B19 111.2(2) . . ?
B32 C13 C11 109.97(19) . . ?
B32 C13 B19 62.05(17) . . ?
B32 C13 B23 113.3(2) . . ?
B32 C13 B39 62.91(18) . . ?
B39 C13 C11 110.08(19) . . ?
B39 C13 B19 113.2(2) . . ?
B39 C13 B23 62.32(17) . . ?
C15 C14 N1 119.0(2) . . ?
C31 C14 N1 121.6(2) . . ?
C31 C14 C15 119.4(3) . . ?
C14 C15 S2 119.7(2) . . ?
C36 C15 S2 120.6(2) . . ?
C36 C15 C14 119.6(3) . . ?
C9 C16 C5 121.6(3) . . ?
C8 C17 N1 120.4(2) . . ?
C8 C17 C9 117.7(2) . . ?
C9 C17 N1 121.8(2) . . ?
C27 C18 C2 121.0(2) . . ?
C11 B19 B32 107.0(2) . . ?
C11 B19 B40 58.37(16) . . ?
C11 B19 B47 105.8(2) . . ?
C13 B19 C11 60.10(15) . . ?
C13 B19 B32 58.40(16) . . ?
C13 B19 B40 106.8(2) . . ?
C13 B19 B47 106.0(2) . . ?
B32 B19 B40 109.0(2) . . ?
B47 B19 B32 60.68(18) . . ?
B47 B19 B40 60.21(17) . . ?
C21 C20 N3 121.1(2) . . ?
C29 C20 N3 121.3(2) . . ?
C29 C20 C21 117.5(2) . . ?
C20 C21 S1 121.6(2) . . ?
C28 C21 S1 117.9(2) . . ?
C28 C21 C20 120.2(3) . . ?
C6 C22 C4 119.9(2) . . ?
C11 B23 B34 58.24(16) . . ?
C11 B23 B38 106.0(2) . . ?
C11 B23 B39 107.4(2) . . ?
C13 B23 C11 60.38(16) . . ?
C13 B23 B34 107.0(2) . . ?
C13 B23 B38 106.0(2) . . ?
C13 B23 B39 58.55(16) . . ?
B38 B23 B34 60.49(18) . . ?
B38 B23 B39 60.46(18) . . ?
B39 B23 B34 109.1(2) . . ?
C7 C24 S2 119.1(2) . . ?
C33 C24 S2 121.2(2) . . ?
C33 C24 C7 119.7(3) . . ?
C31 C25 C42 120.7(3) . . ?
C45 C26 C12 121.2(3) . . ?
C4 C27 C18 119.9(3) . . ?
C43 C28 C21 121.3(3) . . ?
C37 C29 C20 121.1(3) . . ?
C12 C30 S1 122.1(2) . . ?
C41 C30 S1 118.0(2) . . ?
C41 C30 C12 119.8(3) . . ?
C25 C31 C14 120.2(3) . . ?
C13 B32 B19 59.56(16) . . ?
C13 B32 B39 58.63(16) . . ?
C13 B32 B46 105.4(2) . . ?
C13 B32 B47 105.9(2) . . ?
B19 B32 B39 107.7(2) . . ?
B19 B32 B46 107.3(2) . . ?
B19 B32 B47 59.40(18) . . ?
B39 B32 B47 108.2(2) . . ?
B46 B32 B39 60.06(19) . . ?
B46 B32 B47 60.12(19) . . ?
C35 C33 C24 120.0(3) . . ?
C11 B34 B23 59.34(16) . . ?
C11 B34 B38 105.8(2) . . ?
C11 B34 B40 58.92(16) . . ?
C11 B34 B49 105.8(2) . . ?
B23 B34 B38 59.13(18) . . ?
B23 B34 B49 107.2(2) . . ?
B38 B34 B49 60.3(2) . . ?
B40 B34 B23 107.5(2) . . ?
B40 B34 B38 108.2(2) . . ?
B40 B34 B49 60.00(19) . . ?
C33 C35 C48 120.1(3) . . ?
C42 C36 C15 119.9(3) . . ?
C43 C37 C29 120.9(3) . . ?
B23 B38 B34 60.39(18) . . ?
B23 B38 B39 60.28(17) . . ?
B23 B38 B46 107.6(2) . . ?
B23 B38 B49 107.9(2) . . ?
B34 B38 B46 107.7(2) . . ?
B34 B38 B49 59.96(19) . . ?
B39 B38 B34 108.9(2) . . ?
B39 B38 B46 59.90(18) . . ?
B39 B38 B49 108.0(2) . . ?
B49 B38 B46 59.5(2) . . ?
C13 B39 B23 59.13(16) . . ?
C13 B39 B32 58.46(16) . . ?
C13 B39 B38 105.5(2) . . ?
C13 B39 B46 105.1(2) . . ?
B23 B39 B32 107.1(2) . . ?
B23 B39 B38 59.26(17) . . ?
B23 B39 B46 107.2(2) . . ?
B38 B39 B32 108.1(2) . . ?
B38 B39 B46 60.43(19) . . ?
B46 B39 B32 59.84(19) . . ?
C11 B40 B19 59.46(15) . . ?
C11 B40 B34 58.49(16) . . ?
C11 B40 B47 106.0(2) . . ?
C11 B40 B49 105.6(2) . . ?
B19 B40 B49 107.3(2) . . ?
B34 B40 B19 107.4(2) . . ?
B34 B40 B49 60.22(19) . . ?
B47 B40 B19 59.35(17) . . ?
B47 B40 B34 108.3(2) . . ?
B47 B40 B49 60.27(19) . . ?
C50 C41 C30 121.2(3) . . ?
C25 C42 C36 120.1(3) . . ?
C37 C43 C28 118.8(3) . . ?
C48 C44 C7 120.1(3) . . ?
C50 C45 C26 120.3(3) . . ?
B32 B46 B38 107.7(2) . . ?
B32 B46 B39 60.10(18) . . ?
B32 B46 B47 60.09(19) . . ?
B39 B46 B38 59.67(19) . . ?
B39 B46 B47 108.2(2) . . ?
B47 B46 B38 107.9(2) . . ?
B49 B46 B32 108.4(2) . . ?
B49 B46 B38 60.2(2) . . ?
B49 B46 B39 108.4(2) . . ?
B49 B46 B47 60.19(19) . . ?
B19 B47 B32 59.92(17) . . ?
B19 B47 B40 60.45(17) . . ?
B19 B47 B46 107.5(2) . . ?
B19 B47 B49 107.9(2) . . ?
B32 B47 B46 59.79(19) . . ?
B32 B47 B49 107.8(2) . . ?
B40 B47 B32 108.5(2) . . ?
B40 B47 B46 107.9(2) . . ?
B40 B47 B49 59.99(19) . . ?
B46 B47 B49 59.7(2) . . ?
C44 C48 C35 120.3(3) . . ?
B34 B49 B38 59.75(18) . . ?
B34 B49 B47 107.6(2) . . ?
B40 B49 B34 59.78(18) . . ?
B40 B49 B38 107.5(2) . . ?
B40 B49 B47 59.74(18) . . ?
B46 B49 B34 108.1(2) . . ?
B46 B49 B38 60.3(2) . . ?
B46 B49 B40 108.0(2) . . ?
B46 B49 B47 60.1(2) . . ?
B47 B49 B38 107.9(2) . . ?
C45 C50 C41 119.1(3) . . ?

loop_
_geom_bond_atom_site_label_1
_geom_bond_atom_site_label_2
_geom_bond_distance
_geom_bond_site_symmetry_2
_geom_bond_publ_flag
S1 C21 1.763(3) . ?
S1 C30 1.752(3) . ?
S2 C15 1.762(3) . ?
S2 C24 1.769(3) . ?
N1 C7 1.438(3) . ?
N1 C14 1.437(3) . ?
N1 C17 1.415(3) . ?
C2 C6 1.397(4) . ?
C2 C13 1.503(3) . ?
C2 C18 1.394(4) . ?
N3 C4 1.447(3) . ?
N3 C12 1.421(3) . ?
N3 C20 1.423(3) . ?
C4 C22 1.394(4) . ?
C4 C27 1.379(4) . ?
C5 C10 1.393(4) . ?
C5 C11 1.505(3) . ?
C5 C16 1.388(4) . ?
C6 C22 1.385(4) . ?
C7 C24 1.402(4) . ?
C7 C44 1.391(4) . ?
C8 C10 1.388(4) . ?
C8 C17 1.391(4) . ?
C9 C16 1.388(4) . ?
C9 C17 1.401(4) . ?
C11 C13 1.737(3) . ?
C11 B19 1.738(4) . ?
C11 B23 1.730(4) . ?
C11 B34 1.710(4) . ?
C11 B40 1.718(4) . ?
C12 C26 1.397(4) . ?
C12 C30 1.402(4) . ?
C13 B19 1.731(4) . ?
C13 B23 1.724(4) . ?
C13 B32 1.710(4) . ?
C13 B39 1.714(4) . ?
C14 C15 1.399(4) . ?
C14 C31 1.398(4) . ?
C15 C36 1.394(4) . ?
C18 C27 1.388(4) . ?
B19 B32 1.774(4) . ?
B19 B40 1.784(4) . ?
B19 B47 1.765(4) . ?
C20 C21 1.408(4) . ?
C20 C29 1.404(4) . ?
C21 C28 1.389(4) . ?
B23 B34 1.783(4) . ?
B23 B38 1.760(4) . ?
B23 B39 1.779(4) . ?
C24 C33 1.390(4) . ?
C25 C31 1.369(4) . ?
C25 C42 1.380(5) . ?
C26 C45 1.394(4) . ?
C28 C43 1.383(4) . ?
C29 C37 1.382(4) . ?
C30 C41 1.397(4) . ?
B32 B39 1.787(5) . ?
B32 B46 1.782(5) . ?
B32 B47 1.787(5) . ?
C33 C35 1.381(5) . ?
B34 B38 1.785(5) . ?
B34 B40 1.781(5) . ?
B34 B49 1.789(5) . ?
C35 C48 1.390(5) . ?
C36 C42 1.387(5) . ?
C37 C43 1.380(5) . ?
B38 B39 1.782(5) . ?
B38 B46 1.795(5) . ?
B38 B49 1.795(5) . ?
B39 B46 1.786(5) . ?
B40 B47 1.780(5) . ?
B40 B49 1.785(5) . ?
C41 C50 1.390(5) . ?
C44 C48 1.377(4) . ?
C45 C50 1.379(4) . ?
B46 B47 1.788(5) . ?
B46 B49 1.782(5) . ?
B47 B49 1.790(5) . ?

loop_
_geom_torsion_atom_site_label_1
_geom_torsion_atom_site_label_2
_geom_torsion_atom_site_label_3
_geom_torsion_atom_site_label_4
_geom_torsion
_geom_torsion_site_symmetry_1
_geom_torsion_site_symmetry_2
_geom_torsion_site_symmetry_3
_geom_torsion_site_symmetry_4
_geom_torsion_publ_flag
S1 C21 C28 C43 171.1(2) . . . . ?
S1 C30 C41 C50 -172.2(3) . . . . ?
S2 C15 C36 C42 178.2(2) . . . . ?
S2 C24 C33 C35 177.2(2) . . . . ?
N1 C7 C24 S2 4.7(3) . . . . ?
N1 C7 C24 C33 -177.4(2) . . . . ?
N1 C7 C44 C48 176.9(2) . . . . ?
N1 C14 C15 S2 3.2(3) . . . . ?
N1 C14 C15 C36 -177.4(2) . . . . ?
N1 C14 C31 C25 178.4(2) . . . . ?
C2 C6 C22 C4 -0.9(4) . . . . ?
C2 C13 B19 C11 105.8(2) . . . . ?
C2 C13 B19 B32 -115.6(2) . . . . ?
C2 C13 B19 B40 142.1(2) . . . . ?
C2 C13 B19 B47 -154.8(2) . . . . ?
C2 C13 B23 C11 -106.8(2) . . . . ?
C2 C13 B23 B34 -143.0(2) . . . . ?
C2 C13 B23 B38 153.6(2) . . . . ?
C2 C13 B23 B39 114.6(2) . . . . ?
C2 C13 B32 B19 107.1(3) . . . . ?
C2 C13 B32 B39 -112.3(3) . . . . ?
C2 C13 B32 B46 -151.6(2) . . . . ?
C2 C13 B32 B47 145.7(2) . . . . ?
C2 C13 B39 B23 -104.9(3) . . . . ?
C2 C13 B39 B32 114.8(3) . . . . ?
C2 C13 B39 B38 -143.3(2) . . . . ?
C2 C13 B39 B46 153.8(2) . . . . ?
C2 C18 C27 C4 0.9(4) . . . . ?
N3 C4 C22 C6 176.5(2) . . . . ?
N3 C4 C27 C18 -176.5(2) . . . . ?
N3 C12 C26 C45 -178.3(3) . . . . ?
N3 C12 C30 S1 -8.3(4) . . . . ?
N3 C12 C30 C41 176.5(3) . . . . ?
N3 C20 C21 S1 6.0(4) . . . . ?
N3 C20 C21 C28 179.5(2) . . . . ?
N3 C20 C29 C37 -177.3(3) . . . . ?
C4 N3 C12 C26 6.9(4) . . . . ?
C4 N3 C12 C30 -174.4(3) . . . . ?
C4 N3 C20 C21 175.7(2) . . . . ?
C4 N3 C20 C29 -6.2(4) . . . . ?
C5 C11 C13 C2 -1.2(3) . . . . ?
C5 C11 C13 B19 108.0(2) . . . . ?
C5 C11 C13 B23 -107.6(2) . . . . ?
C5 C11 C13 B32 146.4(2) . . . . ?
C5 C11 C13 B39 -146.1(2) . . . . ?
C5 C11 B19 C13 -107.3(2) . . . . ?
C5 C11 B19 B32 -143.4(2) . . . . ?
C5 C11 B19 B40 114.4(2) . . . . ?
C5 C11 B19 B47 153.0(2) . . . . ?
C5 C11 B23 C13 107.4(2) . . . . ?
C5 C11 B23 B34 -114.3(2) . . . . ?
C5 C11 B23 B38 -153.0(2) . . . . ?
C5 C11 B23 B39 143.6(2) . . . . ?
C5 C11 B34 B23 106.8(3) . . . . ?
C5 C11 B34 B38 144.8(2) . . . . ?
C5 C11 B34 B40 -113.2(3) . . . . ?
C5 C11 B34 B49 -152.2(2) . . . . ?
C5 C11 B40 B19 -107.0(3) . . . . ?
C5 C11 B40 B34 112.7(3) . . . . ?
C5 C11 B40 B47 -145.3(2) . . . . ?
C5 C11 B40 B49 151.8(2) . . . . ?
C6 C2 C13 C11 83.6(3) . . . . ?
C6 C2 C13 B19 14.9(3) . . . . ?
C6 C2 C13 B23 151.4(2) . . . . ?
C6 C2 C13 B32 -59.1(3) . . . . ?
C6 C2 C13 B39 -136.2(3) . . . . ?
C6 C2 C18 C27 -3.4(4) . . . . ?
C7 N1 C14 C15 45.2(3) . . . . ?
C7 N1 C14 C31 -133.2(3) . . . . ?
C7 N1 C17 C8 -155.8(3) . . . . ?
C7 N1 C17 C9 23.5(4) . . . . ?
C7 C24 C33 C35 -0.6(4) . . . . ?
C7 C44 C48 C35 1.7(4) . . . . ?
C10 C5 C11 C13 -91.9(3) . . . . ?
C10 C5 C11 B19 -23.3(3) . . . . ?
C10 C5 C11 B23 -160.2(2) . . . . ?
C10 C5 C11 B34 126.3(3) . . . . ?
C10 C5 C11 B40 50.1(3) . . . . ?
C10 C5 C16 C9 2.0(4) . . . . ?
C10 C8 C17 N1 -179.1(2) . . . . ?
C10 C8 C17 C9 1.6(4) . . . . ?
C11 C5 C10 C8 179.9(2) . . . . ?
C11 C5 C16 C9 179.3(2) . . . . ?
C11 C13 B19 B32 138.6(2) . . . . ?
C11 C13 B19 B40 36.34(18) . . . . ?
C11 C13 B19 B47 99.4(2) . . . . ?
C11 C13 B23 B34 -36.26(18) . . . . ?
C11 C13 B23 B38 -99.6(2) . . . . ?
C11 C13 B23 B39 -138.6(2) . . . . ?
C11 C13 B32 B19 -37.58(19) . . . . ?
C11 C13 B32 B39 103.0(2) . . . . ?
C11 C13 B32 B46 63.7(3) . . . . ?
C11 C13 B32 B47 1.0(3) . . . . ?
C11 C13 B39 B23 37.5(2) . . . . ?
C11 C13 B39 B32 -102.8(2) . . . . ?
C11 C13 B39 B38 -0.8(3) . . . . ?
C11 C13 B39 B46 -63.7(3) . . . . ?
C11 B19 B32 C13 36.82(18) . . . . ?
C11 B19 B32 B39 2.1(3) . . . . ?
C11 B19 B32 B46 -61.2(3) . . . . ?
C11 B19 B32 B47 -99.0(2) . . . . ?
C11 B19 B40 B34 34.83(19) . . . . ?
C11 B19 B40 B47 136.2(2) . . . . ?
C11 B19 B40 B49 98.2(2) . . . . ?
C11 B19 B47 B32 100.9(2) . . . . ?
C11 B19 B47 B40 -37.8(2) . . . . ?
C11 B19 B47 B46 63.3(3) . . . . ?
C11 B19 B47 B49 0.3(3) . . . . ?
C11 B23 B34 B38 -136.3(2) . . . . ?
C11 B23 B34 B40 -35.28(19) . . . . ?
C11 B23 B34 B49 -98.5(2) . . . . ?
C11 B23 B38 B34 37.6(2) . . . . ?
C11 B23 B38 B39 -101.2(2) . . . . ?
C11 B23 B38 B46 -63.1(3) . . . . ?
C11 B23 B38 B49 -0.3(3) . . . . ?
C11 B23 B39 C13 -37.00(18) . . . . ?
C11 B23 B39 B32 -2.3(3) . . . . ?
C11 B23 B39 B38 98.9(2) . . . . ?
C11 B23 B39 B46 60.6(3) . . . . ?
C11 B34 B38 B23 -38.1(2) . . . . ?
C11 B34 B38 B39 -1.0(3) . . . . ?
C11 B34 B38 B46 62.5(3) . . . . ?
C11 B34 B38 B49 99.4(2) . . . . ?
C11 B34 B40 B19 -35.24(19) . . . . ?
C11 B34 B40 B47 -97.9(2) . . . . ?
C11 B34 B40 B49 -135.6(2) . . . . ?
C11 B34 B49 B38 -99.5(2) . . . . ?
C11 B34 B49 B40 38.5(2) . . . . ?
C11 B34 B49 B46 -62.1(3) . . . . ?
C11 B34 B49 B47 1.3(3) . . . . ?
C11 B40 B47 B19 38.3(2) . . . . ?
C11 B40 B47 B32 1.2(3) . . . . ?
C11 B40 B47 B46 -62.1(3) . . . . ?
C11 B40 B47 B49 -99.1(2) . . . . ?
C11 B40 B49 B34 -38.29(19) . . . . ?
C11 B40 B49 B38 -1.0(3) . . . . ?
C11 B40 B49 B46 62.6(3) . . . . ?
C11 B40 B49 B47 99.8(2) . . . . ?
C12 N3 C4 C22 76.8(3) . . . . ?
C12 N3 C4 C27 -105.1(3) . . . . ?
C12 N3 C20 C21 22.1(4) . . . . ?
C12 N3 C20 C29 -159.9(2) . . . . ?
C12 C26 C45 C50 0.5(5) . . . . ?
C12 C30 C41 C50 3.3(5) . . . . ?
C13 C2 C6 C22 -175.1(2) . . . . ?
C13 C2 C18 C27 175.1(2) . . . . ?
C13 C11 B19 B32 -36.07(18) . . . . ?
C13 C11 B19 B40 -138.2(2) . . . . ?
C13 C11 B19 B47 -99.6(2) . . . . ?
C13 C11 B23 B34 138.3(2) . . . . ?
C13 C11 B23 B38 99.6(2) . . . . ?
C13 C11 B23 B39 36.20(18) . . . . ?
C13 C11 B34 B23 -37.56(19) . . . . ?
C13 C11 B34 B38 0.4(3) . . . . ?
C13 C11 B34 B40 102.4(2) . . . . ?
C13 C11 B34 B49 63.4(3) . . . . ?
C13 C11 B40 B19 37.65(19) . . . . ?
C13 C11 B40 B34 -102.6(2) . . . . ?
C13 C11 B40 B47 -0.6(3) . . . . ?
C13 C11 B40 B49 -63.5(2) . . . . ?
C13 B19 B32 B39 -34.72(19) . . . . ?
C13 B19 B32 B46 -98.0(2) . . . . ?
C13 B19 B32 B47 -135.8(2) . . . . ?
C13 B19 B40 C11 -37.10(18) . . . . ?
C13 B19 B40 B34 -2.3(3) . . . . ?
C13 B19 B40 B47 99.1(2) . . . . ?
C13 B19 B40 B49 61.1(3) . . . . ?
C13 B19 B47 B32 38.2(2) . . . . ?
C13 B19 B47 B40 -100.5(2) . . . . ?
C13 B19 B47 B46 0.6(3) . . . . ?
C13 B19 B47 B49 -62.5(3) . . . . ?
C13 B23 B34 C11 37.21(18) . . . . ?
C13 B23 B34 B38 -99.1(2) . . . . ?
C13 B23 B34 B40 1.9(3) . . . . ?
C13 B23 B34 B49 -61.2(3) . . . . ?
C13 B23 B38 B34 100.7(2) . . . . ?
C13 B23 B38 B39 -38.1(2) . . . . ?
C13 B23 B38 B46 0.0(3) . . . . ?
C13 B23 B38 B49 62.8(3) . . . . ?
C13 B23 B39 B32 34.72(19) . . . . ?
C13 B23 B39 B38 135.9(2) . . . . ?
C13 B23 B39 B46 97.7(2) . . . . ?
C13 B32 B39 B23 -35.00(19) . . . . ?
C13 B32 B39 B38 -97.5(2) . . . . ?
C13 B32 B39 B46 -135.3(2) . . . . ?
C13 B32 B46 B38 1.2(3) . . . . ?
C13 B32 B46 B39 38.6(2) . . . . ?
C13 B32 B46 B47 -99.7(2) . . . . ?
C13 B32 B46 B49 -62.5(3) . . . . ?
C13 B32 B47 B19 -38.7(2) . . . . ?
C13 B32 B47 B40 -1.4(3) . . . . ?
C13 B32 B47 B46 98.9(2) . . . . ?
C13 B32 B47 B49 62.1(3) . . . . ?
C13 B39 B46 B32 -38.4(2) . . . . ?
C13 B39 B46 B38 99.5(2) . . . . ?
C13 B39 B46 B47 -1.0(3) . . . . ?
C13 B39 B46 B49 62.7(3) . . . . ?
C14 N1 C7 C24 -49.6(3) . . . . ?
C14 N1 C7 C44 129.0(3) . . . . ?
C14 N1 C17 C8 -5.4(4) . . . . ?
C14 N1 C17 C9 173.9(2) . . . . ?
C14 C15 C36 C42 -1.2(4) . . . . ?
C15 S2 C24 C7 34.1(2) . . . . ?
C15 S2 C24 C33 -143.7(2) . . . . ?
C15 C14 C31 C25 -0.1(4) . . . . ?
C15 C36 C42 C25 0.4(4) . . . . ?
C16 C5 C10 C8 -2.8(4) . . . . ?
C16 C5 C11 C13 90.9(3) . . . . ?
C16 C5 C11 B19 159.5(2) . . . . ?
C16 C5 C11 B23 22.6(3) . . . . ?
C16 C5 C11 B34 -50.8(3) . . . . ?
C16 C5 C11 B40 -127.1(3) . . . . ?
C16 C9 C17 N1 178.4(2) . . . . ?
C16 C9 C17 C8 -2.3(4) . . . . ?
C17 N1 C7 C24 102.6(3) . . . . ?
C17 N1 C7 C44 -78.7(3) . . . . ?
C17 N1 C14 C15 -106.3(3) . . . . ?
C17 N1 C14 C31 75.3(3) . . . . ?
C17 C8 C10 C5 1.0(4) . . . . ?
C17 C9 C16 C5 0.5(4) . . . . ?
C18 C2 C6 C22 3.3(4) . . . . ?
C18 C2 C13 C11 -94.8(3) . . . . ?
C18 C2 C13 B19 -163.5(2) . . . . ?
C18 C2 C13 B23 -27.0(3) . . . . ?
C18 C2 C13 B32 122.5(3) . . . . ?
C18 C2 C13 B39 45.4(3) . . . . ?
B19 C11 C13 C2 -109.2(2) . . . . ?
B19 C11 C13 B23 144.4(2) . . . . ?
B19 C11 C13 B32 38.4(2) . . . . ?
B19 C11 C13 B39 105.9(2) . . . . ?
B19 C11 B23 C13 -32.48(18) . . . . ?
B19 C11 B23 B34 105.8(2) . . . . ?
B19 C11 B23 B38 67.1(2) . . . . ?
B19 C11 B23 B39 3.7(3) . . . . ?
B19 C11 B34 B23 -102.1(2) . . . . ?
B19 C11 B34 B38 -64.1(3) . . . . ?
B19 C11 B34 B40 37.8(2) . . . . ?
B19 C11 B34 B49 -1.2(3) . . . . ?
B19 C11 B40 B34 -140.3(2) . . . . ?
B19 C11 B40 B47 -38.3(2) . . . . ?
B19 C11 B40 B49 -101.2(2) . . . . ?
B19 C13 B23 C11 32.77(19) . . . . ?
B19 C13 B23 B34 -3.5(3) . . . . ?
B19 C13 B23 B38 -66.8(3) . . . . ?
B19 C13 B23 B39 -105.9(2) . . . . ?
B19 C13 B32 B39 140.6(2) . . . . ?
B19 C13 B32 B46 101.3(2) . . . . ?
B19 C13 B32 B47 38.6(2) . . . . ?
B19 C13 B39 B23 102.7(2) . . . . ?
B19 C13 B39 B32 -37.6(2) . . . . ?
B19 C13 B39 B38 64.3(3) . . . . ?
B19 C13 B39 B46 1.4(3) . . . . ?
B19 B32 B39 C13 35.11(19) . . . . ?
B19 B32 B39 B23 0.1(3) . . . . ?
B19 B32 B39 B38 -62.4(3) . . . . ?
B19 B32 B39 B46 -100.2(2) . . . . ?
B19 B32 B46 B38 63.5(3) . . . . ?
B19 B32 B46 B39 100.9(2) . . . . ?
B19 B32 B46 B47 -37.4(2) . . . . ?
B19 B32 B46 B49 -0.2(3) . . . . ?
B19 B32 B47 B40 37.3(2) . . . . ?
B19 B32 B47 B46 137.6(2) . . . . ?
B19 B32 B47 B49 100.8(2) . . . . ?
B19 B40 B47 B32 -37.1(2) . . . . ?
B19 B40 B47 B46 -100.4(2) . . . . ?
B19 B40 B47 B49 -137.4(2) . . . . ?
B19 B40 B49 B34 -100.5(2) . . . . ?
B19 B40 B49 B38 -63.3(3) . . . . ?
B19 B40 B49 B46 0.4(3) . . . . ?
B19 B40 B49 B47 37.6(2) . . . . ?
B19 B47 B49 B34 -1.0(3) . . . . ?
B19 B47 B49 B38 62.1(3) . . . . ?
B19 B47 B49 B40 -38.2(2) . . . . ?
B19 B47 B49 B46 100.2(2) . . . . ?
C20 N3 C4 C22 -78.6(3) . . . . ?
C20 N3 C4 C27 99.5(3) . . . . ?
C20 N3 C12 C26 160.2(3) . . . . ?
C20 N3 C12 C30 -21.0(4) . . . . ?
C20 C21 C28 C43 -2.7(4) . . . . ?
C20 C29 C37 C43 -2.0(5) . . . . ?
C21 S1 C30 C12 28.3(3) . . . . ?
C21 S1 C30 C41 -156.4(3) . . . . ?
C21 C20 C29 C37 0.8(4) . . . . ?
C21 C28 C43 C37 1.5(5) . . . . ?
C22 C4 C27 C18 1.6(4) . . . . ?
B23 C11 C13 C2 106.4(2) . . . . ?
B23 C11 C13 B19 -144.4(2) . . . . ?
B23 C11 C13 B32 -106.0(2) . . . . ?
B23 C11 C13 B39 -38.5(2) . . . . ?
B23 C11 B19 C13 32.43(18) . . . . ?
B23 C11 B19 B32 -3.6(3) . . . . ?
B23 C11 B19 B40 -105.8(2) . . . . ?
B23 C11 B19 B47 -67.2(3) . . . . ?
B23 C11 B34 B38 38.0(2) . . . . ?
B23 C11 B34 B40 140.0(2) . . . . ?
B23 C11 B34 B49 100.9(2) . . . . ?
B23 C11 B40 B19 102.0(2) . . . . ?
B23 C11 B40 B34 -38.2(2) . . . . ?
B23 C11 B40 B47 63.8(3) . . . . ?
B23 C11 B40 B49 0.9(3) . . . . ?
B23 C13 B19 C11 -32.72(19) . . . . ?
B23 C13 B19 B32 105.9(2) . . . . ?
B23 C13 B19 B40 3.6(3) . . . . ?
B23 C13 B19 B47 66.7(2) . . . . ?
B23 C13 B32 B19 -102.6(2) . . . . ?
B23 C13 B32 B39 38.0(2) . . . . ?
B23 C13 B32 B46 -1.2(3) . . . . ?
B23 C13 B32 B47 -63.9(3) . . . . ?
B23 C13 B39 B32 -140.3(2) . . . . ?
B23 C13 B39 B38 -38.4(2) . . . . ?
B23 C13 B39 B46 -101.3(2) . . . . ?
B23 B34 B38 B39 37.2(2) . . . . ?
B23 B34 B38 B46 100.6(2) . . . . ?
B23 B34 B38 B49 137.5(2) . . . . ?
B23 B34 B40 C11 35.46(19) . . . . ?
B23 B34 B40 B19 0.2(3) . . . . ?
B23 B34 B40 B47 -62.5(3) . . . . ?
B23 B34 B40 B49 -100.1(2) . . . . ?
B23 B34 B49 B38 -37.4(2) . . . . ?
B23 B34 B49 B40 100.7(2) . . . . ?
B23 B34 B49 B46 0.0(3) . . . . ?
B23 B34 B49 B47 63.5(3) . . . . ?
B23 B38 B39 C13 38.3(2) . . . . ?
B23 B38 B39 B32 99.6(2) . . . . ?
B23 B38 B39 B46 137.1(2) . . . . ?
B23 B38 B46 B32 -0.7(3) . . . . ?
B23 B38 B46 B39 -38.3(2) . . . . ?
B23 B38 B46 B47 62.7(3) . . . . ?
B23 B38 B46 B49 100.8(2) . . . . ?
B23 B38 B49 B34 38.1(2) . . . . ?
B23 B38 B49 B40 0.8(3) . . . . ?
B23 B38 B49 B46 -100.3(2) . . . . ?
B23 B38 B49 B47 -62.2(3) . . . . ?
B23 B39 B46 B32 -100.2(2) . . . . ?
B23 B39 B46 B38 37.7(2) . . . . ?
B23 B39 B46 B47 -62.8(3) . . . . ?
B23 B39 B46 B49 1.0(3) . . . . ?
C24 S2 C15 C14 -38.2(2) . . . . ?
C24 S2 C15 C36 142.3(2) . . . . ?
C24 C7 C44 C48 -4.4(4) . . . . ?
C24 C33 C35 C48 -2.1(4) . . . . ?
C26 C12 C30 S1 170.5(2) . . . . ?
C26 C12 C30 C41 -4.7(4) . . . . ?
C26 C45 C50 C41 -2.0(5) . . . . ?
C27 C4 C22 C6 -1.6(4) . . . . ?
C29 C20 C21 S1 -172.1(2) . . . . ?
C29 C20 C21 C28 1.4(4) . . . . ?
C29 C37 C43 C28 0.8(5) . . . . ?
C30 S1 C21 C20 -27.1(3) . . . . ?
C30 S1 C21 C28 159.3(2) . . . . ?
C30 C12 C26 C45 2.9(4) . . . . ?
C30 C41 C50 C45 0.2(6) . . . . ?
C31 C14 C15 S2 -178.4(2) . . . . ?
C31 C14 C15 C36 1.1(4) . . . . ?
C31 C25 C42 C36 0.6(4) . . . . ?
B32 C13 B19 C11 -138.6(2) . . . . ?
B32 C13 B19 B40 -102.3(2) . . . . ?
B32 C13 B19 B47 -39.2(2) . . . . ?
B32 C13 B23 C11 100.4(2) . . . . ?
B32 C13 B23 B34 64.2(3) . . . . ?
B32 C13 B23 B38 0.8(3) . . . . ?
B32 C13 B23 B39 -38.2(2) . . . . ?
B32 C13 B39 B23 140.3(2) . . . . ?
B32 C13 B39 B38 102.0(2) . . . . ?
B32 C13 B39 B46 39.1(2) . . . . ?
B32 B19 B40 C11 -98.7(2) . . . . ?
B32 B19 B40 B34 -63.9(3) . . . . ?
B32 B19 B40 B47 37.5(2) . . . . ?
B32 B19 B40 B49 -0.5(3) . . . . ?
B32 B19 B47 B40 -138.7(2) . . . . ?
B32 B19 B47 B46 -37.6(2) . . . . ?
B32 B19 B47 B49 -100.6(3) . . . . ?
B32 B39 B46 B38 137.9(2) . . . . ?
B32 B39 B46 B47 37.4(2) . . . . ?
B32 B39 B46 B49 101.1(3) . . . . ?
B32 B46 B47 B19 37.7(2) . . . . ?
B32 B46 B47 B40 101.5(2) . . . . ?
B32 B46 B47 B49 138.6(2) . . . . ?
B32 B46 B49 B34 63.1(3) . . . . ?
B32 B46 B49 B38 100.3(2) . . . . ?
B32 B46 B49 B40 -0.1(3) . . . . ?
B32 B46 B49 B47 -37.2(2) . . . . ?
B32 B47 B49 B34 -64.3(3) . . . . ?
B32 B47 B49 B38 -1.2(3) . . . . ?
B32 B47 B49 B40 -101.5(2) . . . . ?
B32 B47 B49 B46 36.9(2) . . . . ?
C33 C35 C48 C44 1.6(4) . . . . ?
B34 C11 C13 C2 145.1(2) . . . . ?
B34 C11 C13 B19 -105.6(2) . . . . ?
B34 C11 C13 B23 38.8(2) . . . . ?
B34 C11 C13 B32 -67.2(3) . . . . ?
B34 C11 C13 B39 0.2(3) . . . . ?
B34 C11 B19 C13 100.2(2) . . . . ?
B34 C11 B19 B32 64.1(3) . . . . ?
B34 C11 B19 B40 -38.0(2) . . . . ?
B34 C11 B19 B47 0.6(3) . . . . ?
B34 C11 B23 C13 -138.3(2) . . . . ?
B34 C11 B23 B38 -38.7(2) . . . . ?
B34 C11 B23 B39 -102.1(2) . . . . ?
B34 C11 B40 B19 140.3(2) . . . . ?
B34 C11 B40 B47 102.0(2) . . . . ?
B34 C11 B40 B49 39.1(2) . . . . ?
B34 B23 B38 B39 -138.9(2) . . . . ?
B34 B23 B38 B46 -100.7(3) . . . . ?
B34 B23 B38 B49 -37.9(2) . . . . ?
B34 B23 B39 C13 -98.6(2) . . . . ?
B34 B23 B39 B32 -63.9(3) . . . . ?
B34 B23 B39 B38 37.3(2) . . . . ?
B34 B23 B39 B46 -1.0(3) . . . . ?
B34 B38 B39 C13 1.1(3) . . . . ?
B34 B38 B39 B23 -37.2(2) . . . . ?
B34 B38 B39 B32 62.4(3) . . . . ?
B34 B38 B39 B46 99.9(3) . . . . ?
B34 B38 B46 B32 -64.4(3) . . . . ?
B34 B38 B46 B39 -102.0(2) . . . . ?
B34 B38 B46 B47 -1.0(3) . . . . ?
B34 B38 B46 B49 37.1(2) . . . . ?
B34 B38 B49 B40 -37.3(2) . . . . ?
B34 B38 B49 B46 -138.4(2) . . . . ?
B34 B38 B49 B47 -100.3(2) . . . . ?
B34 B40 B47 B19 99.8(2) . . . . ?
B34 B40 B47 B32 62.7(3) . . . . ?
B34 B40 B47 B46 -0.6(3) . . . . ?
B34 B40 B47 B49 -37.6(2) . . . . ?
B34 B40 B49 B38 37.3(2) . . . . ?
B34 B40 B49 B46 100.9(3) . . . . ?
B34 B40 B49 B47 138.1(2) . . . . ?
B38 B23 B34 C11 136.3(2) . . . . ?
B38 B23 B34 B40 101.1(2) . . . . ?
B38 B23 B34 B49 37.9(2) . . . . ?
B38 B23 B39 C13 -135.9(2) . . . . ?
B38 B23 B39 B32 -101.2(2) . . . . ?
B38 B23 B39 B46 -38.3(2) . . . . ?
B38 B34 B40 C11 97.9(2) . . . . ?
B38 B34 B40 B19 62.6(3) . . . . ?
B38 B34 B40 B47 0.0(3) . . . . ?
B38 B34 B40 B49 -37.7(2) . . . . ?
B38 B34 B49 B40 138.0(2) . . . . ?
B38 B34 B49 B46 37.4(2) . . . . ?
B38 B34 B49 B47 100.8(3) . . . . ?
B38 B39 B46 B32 -137.9(2) . . . . ?
B38 B39 B46 B47 -100.5(3) . . . . ?
B38 B39 B46 B49 -36.8(2) . . . . ?
B38 B46 B47 B19 -62.8(3) . . . . ?
B38 B46 B47 B32 -100.5(2) . . . . ?
B38 B46 B47 B40 1.0(3) . . . . ?
B38 B46 B47 B49 38.1(2) . . . . ?
B38 B46 B49 B34 -37.1(2) . . . . ?
B38 B46 B49 B40 -100.4(2) . . . . ?
B38 B46 B49 B47 -137.4(2) . . . . ?
B39 C13 B19 C11 -100.6(2) . . . . ?
B39 C13 B19 B32 38.0(2) . . . . ?
B39 C13 B19 B40 -64.3(3) . . . . ?
B39 C13 B19 B47 -1.3(3) . . . . ?
B39 C13 B23 C11 138.6(2) . . . . ?
B39 C13 B23 B34 102.4(2) . . . . ?
B39 C13 B23 B38 39.0(2) . . . . ?
B39 C13 B32 B19 -140.6(2) . . . . ?
B39 C13 B32 B46 -39.2(2) . . . . ?
B39 C13 B32 B47 -101.9(2) . . . . ?
B39 B23 B34 C11 99.1(2) . . . . ?
B39 B23 B34 B38 -37.3(2) . . . . ?
B39 B23 B34 B40 63.8(3) . . . . ?
B39 B23 B34 B49 0.6(3) . . . . ?
B39 B23 B38 B34 138.9(2) . . . . ?
B39 B23 B38 B46 38.1(2) . . . . ?
B39 B23 B38 B49 100.9(3) . . . . ?
B39 B32 B46 B38 -37.4(2) . . . . ?
B39 B32 B46 B47 -138.3(2) . . . . ?
B39 B32 B46 B49 -101.1(3) . . . . ?
B39 B32 B47 B19 -100.3(2) . . . . ?
B39 B32 B47 B40 -63.0(3) . . . . ?
B39 B32 B47 B46 37.4(2) . . . . ?
B39 B32 B47 B49 0.5(3) . . . . ?
B39 B38 B46 B32 37.6(2) . . . . ?
B39 B38 B46 B47 101.0(2) . . . . ?
B39 B38 B46 B49 139.1(2) . . . . ?
B39 B38 B49 B34 101.8(2) . . . . ?
B39 B38 B49 B40 64.5(3) . . . . ?
B39 B38 B49 B46 -36.5(2) . . . . ?
B39 B38 B49 B47 1.5(3) . . . . ?
B39 B46 B47 B19 0.3(3) . . . . ?
B39 B46 B47 B32 -37.4(2) . . . . ?
B39 B46 B47 B40 64.1(3) . . . . ?
B39 B46 B47 B49 101.2(2) . . . . ?
B39 B46 B49 B34 -0.6(3) . . . . ?
B39 B46 B49 B38 36.5(2) . . . . ?
B39 B46 B49 B40 -63.8(3) . . . . ?
B39 B46 B49 B47 -100.9(2) . . . . ?
B40 C11 C13 C2 -147.9(2) . . . . ?
B40 C11 C13 B19 -38.7(2) . . . . ?
B40 C11 C13 B23 105.7(2) . . . . ?
B40 C11 C13 B32 -0.3(3) . . . . ?
B40 C11 C13 B39 67.2(3) . . . . ?
B40 C11 B19 C13 138.2(2) . . . . ?
B40 C11 B19 B32 102.2(2) . . . . ?
B40 C11 B19 B47 38.6(2) . . . . ?
B40 C11 B23 C13 -100.0(2) . . . . ?
B40 C11 B23 B34 38.3(2) . . . . ?
B40 C11 B23 B38 -0.4(3) . . . . ?
B40 C11 B23 B39 -63.8(3) . . . . ?
B40 C11 B34 B23 -140.0(2) . . . . ?
B40 C11 B34 B38 -102.0(2) . . . . ?
B40 C11 B34 B49 -39.0(2) . . . . ?
B40 B19 B32 C13 98.5(2) . . . . ?
B40 B19 B32 B39 63.8(3) . . . . ?
B40 B19 B32 B46 0.4(3) . . . . ?
B40 B19 B32 B47 -37.3(2) . . . . ?
B40 B19 B47 B32 138.7(2) . . . . ?
B40 B19 B47 B46 101.1(3) . . . . ?
B40 B19 B47 B49 38.0(2) . . . . ?
B40 B34 B38 B23 -100.0(2) . . . . ?
B40 B34 B38 B39 -62.8(3) . . . . ?
B40 B34 B38 B46 0.6(3) . . . . ?
B40 B34 B38 B49 37.5(2) . . . . ?
B40 B34 B49 B38 -138.0(2) . . . . ?
B40 B34 B49 B46 -100.7(3) . . . . ?
B40 B34 B49 B47 -37.2(2) . . . . ?
B40 B47 B49 B34 37.2(2) . . . . ?
B40 B47 B49 B38 100.3(2) . . . . ?
B40 B47 B49 B46 138.4(2) . . . . ?
C42 C25 C31 C14 -0.8(4) . . . . ?
C44 C7 C24 S2 -174.0(2) . . . . ?
C44 C7 C24 C33 3.9(4) . . . . ?
B46 B32 B39 C13 135.3(2) . . . . ?
B46 B32 B39 B23 100.3(2) . . . . ?
B46 B32 B39 B38 37.8(2) . . . . ?
B46 B32 B47 B19 -137.6(2) . . . . ?
B46 B32 B47 B40 -100.4(3) . . . . ?
B46 B32 B47 B49 -36.9(2) . . . . ?
B46 B38 B39 C13 -98.8(2) . . . . ?
B46 B38 B39 B23 -137.1(2) . . . . ?
B46 B38 B39 B32 -37.5(2) . . . . ?
B46 B38 B49 B34 138.4(2) . . . . ?
B46 B38 B49 B40 101.1(2) . . . . ?
B46 B38 B49 B47 38.0(2) . . . . ?
B46 B47 B49 B34 -101.2(3) . . . . ?
B46 B47 B49 B38 -38.1(2) . . . . ?
B46 B47 B49 B40 -138.4(2) . . . . ?
B47 B19 B32 C13 135.8(2) . . . . ?
B47 B19 B32 B39 101.0(2) . . . . ?
B47 B19 B32 B46 37.7(2) . . . . ?
B47 B19 B40 C11 -136.2(2) . . . . ?
B47 B19 B40 B34 -101.4(2) . . . . ?
B47 B19 B40 B49 -38.0(2) . . . . ?
B47 B32 B39 C13 97.9(2) . . . . ?
B47 B32 B39 B23 62.9(3) . . . . ?
B47 B32 B39 B38 0.4(3) . . . . ?
B47 B32 B39 B46 -37.4(2) . . . . ?
B47 B32 B46 B38 100.9(3) . . . . ?
B47 B32 B46 B39 138.3(2) . . . . ?
B47 B32 B46 B49 37.2(2) . . . . ?
B47 B40 B49 B34 -138.1(2) . . . . ?
B47 B40 B49 B38 -100.8(3) . . . . ?
B47 B40 B49 B46 -37.2(2) . . . . ?
B47 B46 B49 B34 100.3(2) . . . . ?
B47 B46 B49 B38 137.4(2) . . . . ?
B47 B46 B49 B40 37.1(2) . . . . ?
B49 B34 B38 B23 -137.5(2) . . . . ?
B49 B34 B38 B39 -100.3(3) . . . . ?
B49 B34 B38 B46 -36.9(2) . . . . ?
B49 B34 B40 C11 135.6(2) . . . . ?
B49 B34 B40 B19 100.3(2) . . . . ?
B49 B34 B40 B47 37.6(2) . . . . ?
B49 B38 B39 C13 -62.5(3) . . . . ?
B49 B38 B39 B23 -100.8(2) . . . . ?
B49 B38 B39 B32 -1.2(3) . . . . ?
B49 B38 B39 B46 36.4(2) . . . . ?
B49 B38 B46 B32 -101.6(3) . . . . ?
B49 B38 B46 B39 -139.1(2) . . . . ?
B49 B38 B46 B47 -38.1(2) . . . . ?
B49 B40 B47 B19 137.4(2) . . . . ?
B49 B40 B47 B32 100.3(3) . . . . ?
B49 B40 B47 B46 37.0(2) . . . . ?
B49 B46 B47 B19 -100.9(2) . . . . ?
B49 B46 B47 B32 -138.6(2) . . . . ?
B49 B46 B47 B40 -37.2(2) . . . . ?
